data_7241034
loop_
_publ_author_name
'Ling, Irene'
'Sobolev, Alexandre N.'
'Loh, Sze Le'
'Turner, Gemma F.'
'Moggach, Stephen A.'

_publ_section_title
;
 Structural investigation of bromide complexation with bipodal, tripodal
 and tetrapodal cationic molecules
;
_journal_name_full CrystEngComm
_journal_paper_doi 10.1039/D0CE00747A
_journal_year 2020
_chemical_absolute_configuration ad
_chemical_formula_moiety 'C27 H48 N3, 3(Br), 4(H2 O)'
_chemical_formula_sum 'C27 H56 Br3 N3 O4'
_chemical_formula_weight 726.47
_space_group_crystal_system monoclinic
_space_group_IT_number 9
_space_group_name_Hall 'C -2yc'
_space_group_name_H-M_alt 'C 1 c 1'
_atom_sites_solution_hydrogens mixed
_audit_creation_method SHELXL-2018/3
_audit_update_record
;
2020-06-16 deposited with the CCDC.	2020-07-31 downloaded from the CCDC.
;
_cell_angle_alpha 90
_cell_angle_beta 115.582(2)
_cell_angle_gamma 90
_cell_formula_units_Z 4
_cell_length_a 21.2861(5)
_cell_length_b 13.4278(3)
_cell_length_c 12.7119(3)
_cell_measurement_reflns_used 9984
_cell_measurement_temperature 100(2)
_cell_measurement_theta_max 32.399
_cell_measurement_theta_min 2.285
_cell_volume 3277.20(14)
_computing_cell_refinement 'CrysAlisPro 1.171.39.46 (Rigaku OD, 2018)'
_computing_data_collection 'CrysAlisPro 1.171.39.46 (Rigaku OD, 2018)'
_computing_data_reduction 'CrysAlisPro 1.171.39.46 (Rigaku OD, 2018)'
_computing_molecular_graphics 'X-Seed v. 4.0 (Barbour, 2001)'
_computing_publication_material 'SHELXL-2018/3 (Sheldrick, 2015)'
_computing_structure_refinement 'SHELXL-2018/3 (Sheldrick, 2015)'
_computing_structure_solution 'SHELXT-2015/1 (Sheldrick, 2015)'
_diffrn_ambient_temperature 100(2)
_diffrn_detector 'CCD plate'
_diffrn_detector_area_resol_mean 10.4738
_diffrn_detector_type Ruby
_diffrn_measured_fraction_theta_full 0.999
_diffrn_measured_fraction_theta_max 0.931
_diffrn_measurement_device 'four-circle diffractometer'
_diffrn_measurement_device_type 'Oxford Diffraction Gemini-R Ultra'
_diffrn_measurement_method '\w scans'
_diffrn_radiation_monochromator graphite
_diffrn_radiation_type MoK\a
_diffrn_radiation_wavelength 0.71073
_diffrn_reflns_av_R_equivalents 0.0261
_diffrn_reflns_av_unetI/netI 0.0312
_diffrn_reflns_Laue_measured_fraction_full 0.999
_diffrn_reflns_Laue_measured_fraction_max 0.931
_diffrn_reflns_limit_h_max 32
_diffrn_reflns_limit_h_min -30
_diffrn_reflns_limit_k_max 19
_diffrn_reflns_limit_k_min -19
_diffrn_reflns_limit_l_max 14
_diffrn_reflns_limit_l_min -19
_diffrn_reflns_number 19064
_diffrn_reflns_point_group_measured_fraction_full 0.744
_diffrn_reflns_point_group_measured_fraction_max 0.631
_diffrn_reflns_theta_full 25.242
_diffrn_reflns_theta_max 32.654
_diffrn_reflns_theta_min 2.226
_diffrn_source 'fine-focus sealed X-ray tube'
_diffrn_source_type 'Enhance (Mo) X-ray Source'
_exptl_absorpt_coefficient_mu 3.727
_exptl_absorpt_correction_T_max 1.0
_exptl_absorpt_correction_T_min 0.54673
_exptl_absorpt_correction_type multi-scan
_exptl_absorpt_process_details
;
CrysAlisPro 1.171.39.46 (Rigaku Oxford Diffraction, 2018)
Empirical absorption correction using spherical harmonics,
 implemented in SCALE3 ABSPACK scaling algorithm.
;
_exptl_crystal_colour colorless
_exptl_crystal_density_diffrn 1.472
_exptl_crystal_description block
_exptl_crystal_F_000 1504
_exptl_crystal_size_max 0.419
_exptl_crystal_size_mid 0.306
_exptl_crystal_size_min 0.167
_refine_diff_density_max 0.471
_refine_diff_density_min -0.323
_refine_diff_density_rms 0.066
_refine_ls_abs_structure_details
;
 Flack x determined using 1792 quotients [(I+)-(I-)]/[(I+)+(I-)]
 (Parsons, Flack and Wagner, Acta Cryst. B69 (2013) 249-259).
;
_refine_ls_abs_structure_Flack -0.012(3)
_refine_ls_extinction_method none
_refine_ls_goodness_of_fit_ref 1.001
_refine_ls_hydrogen_treatment constr
_refine_ls_matrix_type full
_refine_ls_number_parameters 346
_refine_ls_number_reflns 7579
_refine_ls_number_restraints 2
_refine_ls_restrained_S_all 1.000
_refine_ls_R_factor_all 0.0275
_refine_ls_R_factor_gt 0.0240
_refine_ls_shift/su_max 0.001
_refine_ls_shift/su_mean 0.000
_refine_ls_structure_factor_coef Fsqd
_refine_ls_weighting_details 'w=1/[\s^2^(Fo^2^)+(0.0295P)^2^+0.2950P] where P=(Fo^2^+2Fc^2^)/3'
_refine_ls_weighting_scheme calc
_refine_ls_wR_factor_gt 0.0536
_refine_ls_wR_factor_ref 0.0551
_reflns_Friedel_coverage 0.354
_reflns_Friedel_fraction_full 0.487
_reflns_Friedel_fraction_max 0.331
_reflns_number_gt 7123
_reflns_number_total 7579
_reflns_threshold_expression 'I > 2\s(I)'
_cod_data_source_file d0ce00747a2.cif
_cod_data_source_block 3ME181101
_cod_original_sg_symbol_H-M 'C c'
_cod_database_code 7241034
_shelx_shelxl_version_number 2018/3
_shelx_space_group_comment
;
The symmetry employed for this shelxl refinement is uniquely defined
by the following loop, which should always be used as a source of
symmetry information in preference to the above space-group names.
They are only intended as comments.
;
_shelx_estimated_absorpt_t_min 0.304
_shelx_estimated_absorpt_t_max 0.575

loop_
_space_group_symop_operation_xyz
'x, y, z'
'x, -y, z+1/2'
'x+1/2, y+1/2, z'
'x+1/2, -y+1/2, z+1/2'

loop_
_atom_site_label
_atom_site_type_symbol
_atom_site_fract_x
_atom_site_fract_y
_atom_site_fract_z
_atom_site_U_iso_or_equiv
_atom_site_adp_type
_atom_site_occupancy
_atom_site_site_symmetry_order
_atom_site_calc_flag
_atom_site_refinement_flags_posn
_atom_site_refinement_flags_adp
_atom_site_refinement_flags_occupancy
_atom_site_disorder_assembly
_atom_site_disorder_group
Br1 Br 0.53950(2) 0.70280(2) 0.20329(2) 0.02137(6) Uani 1 1 d . . . . .
Br2 Br 0.80545(2) 0.45370(2) 0.40706(2) 0.02161(6) Uani 1 1 d . . . . .
Br3 Br 0.66097(2) 0.05407(2) 0.28265(2) 0.02150(6) Uani 1 1 d . . . . .
C1 C 0.48848(13) 0.75682(17) 0.4887(2) 0.0131(4) Uani 1 1 d . . . . .
C2 C 0.54796(12) 0.69880(17) 0.5439(2) 0.0129(4) Uani 1 1 d . . . . .
H2 H 0.590069 0.728837 0.597477 0.015 Uiso 1 1 calc R U . . .
C3 C 0.54634(12) 0.59697(18) 0.5214(2) 0.0122(4) Uani 1 1 d . . . . .
C4 C 0.48389(12) 0.55429(17) 0.4421(2) 0.0129(4) Uani 1 1 d . . . . .
H4 H 0.482338 0.484942 0.426366 0.016 Uiso 1 1 calc R U . . .
C5 C 0.42412(12) 0.61109(17) 0.3858(2) 0.0125(4) Uani 1 1 d . . . . .
C6 C 0.42648(13) 0.71274(17) 0.4118(2) 0.0125(4) Uani 1 1 d . . . . .
H6 H 0.385416 0.751873 0.376705 0.015 Uiso 1 1 calc R U . . .
C10 C 0.49018(13) 0.86666(16) 0.5168(2) 0.0135(4) Uani 1 1 d . . . . .
H10A H 0.526105 0.877765 0.597443 0.016 Uiso 1 1 calc R U . . .
H10B H 0.444623 0.885654 0.514353 0.016 Uiso 1 1 calc R U . . .
N11 N 0.50550(11) 0.93458(15) 0.43490(19) 0.0134(4) Uani 1 1 d . . . . .
C12 C 0.50247(15) 1.04008(17) 0.4764(2) 0.0193(5) Uani 1 1 d . . . . .
H12A H 0.458388 1.048841 0.483897 0.023 Uiso 1 1 calc R U . . .
H12B H 0.541442 1.049775 0.554567 0.023 Uiso 1 1 calc R U . . .
C13 C 0.50683(16) 1.1183(2) 0.3941(3) 0.0244(6) Uani 1 1 d . . . . .
H13A H 0.552882 1.114235 0.392591 0.029 Uiso 1 1 calc R U . . .
H13B H 0.502503 1.185306 0.422868 0.029 Uiso 1 1 calc R U . . .
C14 C 0.44973(17) 1.1044(2) 0.2710(3) 0.0277(6) Uani 1 1 d . . . . .
H14A H 0.454790 1.154807 0.218263 0.033 Uiso 1 1 calc R U . . .
H14B H 0.403498 1.113325 0.270700 0.033 Uiso 1 1 calc R U . . .
C15 C 0.45533(15) 1.0002(2) 0.2284(2) 0.0207(5) Uani 1 1 d . . . . .
H15A H 0.500206 0.993520 0.223134 0.025 Uiso 1 1 calc R U . . .
H15B H 0.417299 0.989919 0.149446 0.025 Uiso 1 1 calc R U . . .
C16 C 0.45079(13) 0.92060(19) 0.3109(2) 0.0174(5) Uani 1 1 d . . . . .
H16A H 0.404017 0.923060 0.309814 0.021 Uiso 1 1 calc R U . . .
H16B H 0.456611 0.854050 0.282817 0.021 Uiso 1 1 calc R U . . .
C17 C 0.57701(13) 0.91170(19) 0.4446(2) 0.0175(5) Uani 1 1 d . . . . .
H17A H 0.611537 0.921227 0.525446 0.026 Uiso 1 1 calc R U . . .
H17B H 0.578537 0.842521 0.421255 0.026 Uiso 1 1 calc R U . . .
H17C H 0.587523 0.956461 0.393417 0.026 Uiso 1 1 calc R U . . .
C30 C 0.60917(13) 0.53254(18) 0.5856(2) 0.0147(4) Uani 1 1 d . . . . .
H30A H 0.593351 0.466932 0.600504 0.018 Uiso 1 1 calc R U . . .
H30B H 0.637902 0.563458 0.662228 0.018 Uiso 1 1 calc R U . . .
N31 N 0.65471(11) 0.51610(15) 0.52174(18) 0.0137(4) Uani 1 1 d . . . . .
C32 C 0.71615(14) 0.45152(19) 0.5977(2) 0.0186(5) Uani 1 1 d . . . . .
H32A H 0.750582 0.450825 0.564657 0.022 Uiso 1 1 calc R U . . .
H32B H 0.738941 0.480986 0.676756 0.022 Uiso 1 1 calc R U . . .
C33 C 0.69479(15) 0.3454(2) 0.6072(3) 0.0239(6) Uani 1 1 d . . . . .
H33A H 0.664235 0.345124 0.647868 0.029 Uiso 1 1 calc R U . . .
H33B H 0.736771 0.305556 0.654167 0.029 Uiso 1 1 calc R U . . .
C34 C 0.65645(16) 0.2980(2) 0.4874(3) 0.0291(7) Uani 1 1 d . . . . .
H34A H 0.640473 0.230470 0.495804 0.035 Uiso 1 1 calc R U . . .
H34B H 0.688491 0.291444 0.449928 0.035 Uiso 1 1 calc R U . . .
C35 C 0.59389(14) 0.3616(2) 0.4108(3) 0.0237(6) Uani 1 1 d . . . . .
H35A H 0.571259 0.332359 0.331634 0.028 Uiso 1 1 calc R U . . .
H35B H 0.559490 0.362063 0.443943 0.028 Uiso 1 1 calc R U . . .
C36 C 0.61656(14) 0.4676(2) 0.4031(2) 0.0176(5) Uani 1 1 d . . . . .
H36A H 0.647358 0.467096 0.362962 0.021 Uiso 1 1 calc R U . . .
H36B H 0.574952 0.507881 0.355601 0.021 Uiso 1 1 calc R U . . .
C37 C 0.68217(15) 0.61397(19) 0.5036(3) 0.0217(5) Uani 1 1 d . . . . .
H37A H 0.707193 0.647261 0.578903 0.032 Uiso 1 1 calc R U . . .
H37B H 0.714001 0.602827 0.467464 0.032 Uiso 1 1 calc R U . . .
H37C H 0.643296 0.655929 0.452380 0.032 Uiso 1 1 calc R U . . .
C50 C 0.35723(13) 0.56134(18) 0.3038(2) 0.0130(5) Uani 1 1 d . . . . .
H50A H 0.318003 0.593009 0.313352 0.016 Uiso 1 1 calc R U . . .
H50B H 0.358879 0.490534 0.326563 0.016 Uiso 1 1 calc R U . . .
N51 N 0.34271(11) 0.56630(15) 0.17582(18) 0.0143(4) Uani 1 1 d . . . . .
C52 C 0.27177(13) 0.5190(2) 0.1041(2) 0.0185(5) Uani 1 1 d . . . . .
H52A H 0.236985 0.549792 0.126386 0.022 Uiso 1 1 calc R U . . .
H52B H 0.257541 0.533416 0.020538 0.022 Uiso 1 1 calc R U . . .
C53 C 0.27156(15) 0.4079(2) 0.1207(3) 0.0224(5) Uani 1 1 d . . . . .
H53A H 0.224971 0.380979 0.069542 0.027 Uiso 1 1 calc R U . . .
H53B H 0.281029 0.393236 0.202523 0.027 Uiso 1 1 calc R U . . .
C54 C 0.32650(15) 0.3570(2) 0.0920(2) 0.0236(5) Uani 1 1 d . . . . .
H54A H 0.314491 0.365655 0.008098 0.028 Uiso 1 1 calc R U . . .
H54B H 0.327386 0.284759 0.108143 0.028 Uiso 1 1 calc R U . . .
C55 C 0.39833(14) 0.40211(19) 0.1655(2) 0.0193(5) Uani 1 1 d . . . . .
H55A H 0.412584 0.386490 0.248808 0.023 Uiso 1 1 calc R U . . .
H55B H 0.432955 0.372222 0.142228 0.023 Uiso 1 1 calc R U . . .
C56 C 0.39714(13) 0.51381(18) 0.1495(2) 0.0160(5) Uani 1 1 d . . . . .
H56A H 0.443558 0.540983 0.201146 0.019 Uiso 1 1 calc R U . . .
H56B H 0.388364 0.528477 0.068012 0.019 Uiso 1 1 calc R U . . .
C57 C 0.33911(14) 0.67270(19) 0.1378(2) 0.0189(5) Uani 1 1 d . . . . .
H57A H 0.304052 0.708209 0.154123 0.028 Uiso 1 1 calc R U . . .
H57B H 0.384654 0.704313 0.180591 0.028 Uiso 1 1 calc R U . . .
H57C H 0.326264 0.675127 0.053984 0.028 Uiso 1 1 calc R U . . .
O01W O 0.69317(12) 0.81064(16) 0.3396(2) 0.0312(5) Uani 1 1 d G . . . .
H01A H 0.653633 0.783017 0.303639 0.047 Uiso 1 1 d G U . . .
H01B H 0.691017 0.868884 0.312039 0.047 Uiso 1 1 d G U . . .
O02W O 0.81268(12) 0.70168(17) 0.3837(3) 0.0389(6) Uani 1 1 d G . . . .
H02A H 0.773242 0.727438 0.368692 0.058 Uiso 1 1 d G U . . .
H02B H 0.811643 0.640803 0.401169 0.058 Uiso 1 1 d G U . . .
O03W O 0.72916(13) 0.25927(17) 0.2458(2) 0.0340(5) Uani 1 1 d G . . . .
H03A H 0.742774 0.305201 0.296793 0.051 Uiso 1 1 d G U . . .
H03B H 0.711630 0.212782 0.269990 0.051 Uiso 1 1 d G U . . .
O04W O 0.91684(12) 0.83723(15) 0.43587(18) 0.0248(4) Uani 1 1 d G . . . .
H04A H 0.884247 0.794534 0.416172 0.037 Uiso 1 1 d G U . . .
H04B H 0.945813 0.825573 0.505861 0.037 Uiso 1 1 d G U . . .

loop_
_atom_site_aniso_label
_atom_site_aniso_U_11
_atom_site_aniso_U_22
_atom_site_aniso_U_33
_atom_site_aniso_U_23
_atom_site_aniso_U_13
_atom_site_aniso_U_12
Br1 0.01700(11) 0.02416(13) 0.02217(12) -0.00239(11) 0.00771(9) -0.00315(10)
Br2 0.01736(12) 0.02866(14) 0.02158(13) 0.00240(11) 0.01103(11) 0.00338(10)
Br3 0.01918(13) 0.02663(14) 0.01863(13) 0.00290(11) 0.00809(10) -0.00266(10)
C1 0.0162(11) 0.0115(10) 0.0140(11) -0.0007(8) 0.0087(9) -0.0017(8)
C2 0.0110(10) 0.0162(11) 0.0120(10) -0.0024(9) 0.0055(8) -0.0031(8)
C3 0.0107(10) 0.0158(11) 0.0109(10) 0.0002(8) 0.0055(8) 0.0008(8)
C4 0.0140(11) 0.0130(10) 0.0132(10) -0.0008(8) 0.0071(9) -0.0015(8)
C5 0.0123(10) 0.0155(11) 0.0102(10) -0.0003(8) 0.0053(8) -0.0027(8)
C6 0.0118(11) 0.0127(10) 0.0139(11) 0.0002(8) 0.0062(9) 0.0008(8)
C10 0.0150(11) 0.0129(10) 0.0143(10) -0.0022(9) 0.0079(9) -0.0018(8)
N11 0.0141(10) 0.0124(9) 0.0151(10) 0.0001(8) 0.0077(8) -0.0007(7)
C12 0.0270(14) 0.0115(11) 0.0245(13) -0.0052(10) 0.0160(11) -0.0010(9)
C13 0.0348(16) 0.0144(12) 0.0328(15) -0.0007(11) 0.0229(13) -0.0006(11)
C14 0.0384(17) 0.0198(13) 0.0323(16) 0.0103(12) 0.0222(14) 0.0087(12)
C15 0.0278(14) 0.0212(13) 0.0161(12) 0.0058(10) 0.0123(11) 0.0020(11)
C16 0.0187(12) 0.0178(11) 0.0160(11) -0.0013(9) 0.0079(10) -0.0019(9)
C17 0.0153(11) 0.0190(12) 0.0212(12) 0.0003(10) 0.0107(10) -0.0003(9)
C30 0.0137(11) 0.0185(11) 0.0135(11) 0.0020(9) 0.0075(9) 0.0025(9)
N31 0.0135(9) 0.0148(10) 0.0134(9) -0.0006(8) 0.0063(8) -0.0008(8)
C32 0.0104(11) 0.0285(14) 0.0158(12) 0.0023(10) 0.0045(10) 0.0049(9)
C33 0.0219(13) 0.0230(13) 0.0293(14) 0.0112(12) 0.0133(12) 0.0108(11)
C34 0.0224(15) 0.0168(13) 0.0443(19) -0.0007(12) 0.0108(14) 0.0055(10)
C35 0.0169(12) 0.0182(12) 0.0308(15) -0.0076(11) 0.0053(11) 0.0001(10)
C36 0.0170(12) 0.0202(12) 0.0143(12) -0.0024(10) 0.0055(10) 0.0021(9)
C37 0.0227(13) 0.0188(12) 0.0294(14) 0.0000(11) 0.0167(12) -0.0047(10)
C50 0.0128(11) 0.0150(11) 0.0109(11) 0.0005(9) 0.0047(9) -0.0008(8)
N51 0.0121(9) 0.0173(10) 0.0119(9) 0.0002(8) 0.0036(8) -0.0026(7)
C52 0.0108(11) 0.0265(13) 0.0144(11) -0.0043(10) 0.0020(9) -0.0053(10)
C53 0.0206(13) 0.0248(13) 0.0216(13) -0.0040(11) 0.0089(10) -0.0095(11)
C54 0.0268(14) 0.0221(13) 0.0232(13) -0.0062(11) 0.0120(12) -0.0073(11)
C55 0.0222(13) 0.0196(12) 0.0187(12) -0.0012(10) 0.0113(10) 0.0007(10)
C56 0.0142(11) 0.0204(11) 0.0145(11) -0.0005(9) 0.0073(9) -0.0020(9)
C57 0.0233(13) 0.0165(12) 0.0160(12) 0.0035(10) 0.0077(10) -0.0002(10)
O01W 0.0231(11) 0.0233(10) 0.0427(14) -0.0039(10) 0.0099(10) -0.0015(8)
O02W 0.0222(12) 0.0290(12) 0.0605(17) -0.0089(12) 0.0130(11) -0.0050(9)
O03W 0.0471(15) 0.0272(11) 0.0303(12) 0.0007(10) 0.0191(11) -0.0061(10)
O04W 0.0283(11) 0.0236(10) 0.0209(10) 0.0013(8) 0.0092(8) -0.0056(8)

loop_
_atom_type_symbol
_atom_type_description
_atom_type_scat_dispersion_real
_atom_type_scat_dispersion_imag
_atom_type_scat_source
C C 0.0033 0.0016 'International Tables Vol C Tables 4.2.6.8 and 6.1.1.4'
H H 0.0000 0.0000 'International Tables Vol C Tables 4.2.6.8 and 6.1.1.4'
N N 0.0061 0.0033 'International Tables Vol C Tables 4.2.6.8 and 6.1.1.4'
O O 0.0106 0.0060 'International Tables Vol C Tables 4.2.6.8 and 6.1.1.4'
Br Br -0.2901 2.4595 'International Tables Vol C Tables 4.2.6.8 and 6.1.1.4'

loop_
_geom_angle_atom_site_label_1
_geom_angle_atom_site_label_2
_geom_angle_atom_site_label_3
_geom_angle
_geom_angle_site_symmetry_1
_geom_angle_site_symmetry_3
_geom_angle_publ_flag
C6 C1 C2 119.8(2) . . ?
C6 C1 C10 120.0(2) . . ?
C2 C1 C10 120.2(2) . . ?
C1 C2 C3 120.6(2) . . ?
C1 C2 H2 119.7 . . ?
C3 C2 H2 119.7 . . ?
C2 C3 C4 118.8(2) . . ?
C2 C3 C30 121.0(2) . . ?
C4 C3 C30 120.1(2) . . ?
C5 C4 C3 121.4(2) . . ?
C5 C4 H4 119.3 . . ?
C3 C4 H4 119.3 . . ?
C4 C5 C6 118.8(2) . . ?
C4 C5 C50 119.6(2) . . ?
C6 C5 C50 121.4(2) . . ?
C1 C6 C5 120.5(2) . . ?
C1 C6 H6 119.8 . . ?
C5 C6 H6 119.8 . . ?
C1 C10 N11 114.36(18) . . ?
C1 C10 H10A 108.7 . . ?
N11 C10 H10A 108.7 . . ?
C1 C10 H10B 108.7 . . ?
N11 C10 H10B 108.7 . . ?
H10A C10 H10B 107.6 . . ?
C17 N11 C16 110.88(19) . . ?
C17 N11 C10 109.25(18) . . ?
C16 N11 C10 110.03(18) . . ?
C17 N11 C12 110.75(19) . . ?
C16 N11 C12 110.3(2) . . ?
C10 N11 C12 105.46(18) . . ?
C13 C12 N11 112.4(2) . . ?
C13 C12 H12A 109.1 . . ?
N11 C12 H12A 109.1 . . ?
C13 C12 H12B 109.1 . . ?
N11 C12 H12B 109.1 . . ?
H12A C12 H12B 107.9 . . ?
C12 C13 C14 111.4(2) . . ?
C12 C13 H13A 109.3 . . ?
C14 C13 H13A 109.3 . . ?
C12 C13 H13B 109.3 . . ?
C14 C13 H13B 109.3 . . ?
H13A C13 H13B 108.0 . . ?
C13 C14 C15 109.1(2) . . ?
C13 C14 H14A 109.9 . . ?
C15 C14 H14A 109.9 . . ?
C13 C14 H14B 109.9 . . ?
C15 C14 H14B 109.9 . . ?
H14A C14 H14B 108.3 . . ?
C14 C15 C16 111.1(2) . . ?
C14 C15 H15A 109.4 . . ?
C16 C15 H15A 109.4 . . ?
C14 C15 H15B 109.4 . . ?
C16 C15 H15B 109.4 . . ?
H15A C15 H15B 108.0 . . ?
N11 C16 C15 112.3(2) . . ?
N11 C16 H16A 109.1 . . ?
C15 C16 H16A 109.1 . . ?
N11 C16 H16B 109.1 . . ?
C15 C16 H16B 109.1 . . ?
H16A C16 H16B 107.9 . . ?
N11 C17 H17A 109.5 . . ?
N11 C17 H17B 109.5 . . ?
H17A C17 H17B 109.5 . . ?
N11 C17 H17C 109.5 . . ?
H17A C17 H17C 109.5 . . ?
H17B C17 H17C 109.5 . . ?
C3 C30 N31 114.52(19) . . ?
C3 C30 H30A 108.6 . . ?
N31 C30 H30A 108.6 . . ?
C3 C30 H30B 108.6 . . ?
N31 C30 H30B 108.6 . . ?
H30A C30 H30B 107.6 . . ?
C37 N31 C36 107.5(2) . . ?
C37 N31 C32 108.3(2) . . ?
C36 N31 C32 109.37(19) . . ?
C37 N31 C30 109.60(19) . . ?
C36 N31 C30 113.62(19) . . ?
C32 N31 C30 108.34(18) . . ?
C33 C32 N31 112.4(2) . . ?
C33 C32 H32A 109.1 . . ?
N31 C32 H32A 109.1 . . ?
C33 C32 H32B 109.1 . . ?
N31 C32 H32B 109.1 . . ?
H32A C32 H32B 107.8 . . ?
C32 C33 C34 111.3(2) . . ?
C32 C33 H33A 109.4 . . ?
C34 C33 H33A 109.4 . . ?
C32 C33 H33B 109.4 . . ?
C34 C33 H33B 109.4 . . ?
H33A C33 H33B 108.0 . . ?
C33 C34 C35 110.3(2) . . ?
C33 C34 H34A 109.6 . . ?
C35 C34 H34A 109.6 . . ?
C33 C34 H34B 109.6 . . ?
C35 C34 H34B 109.6 . . ?
H34A C34 H34B 108.1 . . ?
C36 C35 C34 110.6(2) . . ?
C36 C35 H35A 109.5 . . ?
C34 C35 H35A 109.5 . . ?
C36 C35 H35B 109.5 . . ?
C34 C35 H35B 109.5 . . ?
H35A C35 H35B 108.1 . . ?
N31 C36 C35 112.8(2) . . ?
N31 C36 H36A 109.0 . . ?
C35 C36 H36A 109.0 . . ?
N31 C36 H36B 109.0 . . ?
C35 C36 H36B 109.0 . . ?
H36A C36 H36B 107.8 . . ?
N31 C37 H37A 109.5 . . ?
N31 C37 H37B 109.5 . . ?
H37A C37 H37B 109.5 . . ?
N31 C37 H37C 109.5 . . ?
H37A C37 H37C 109.5 . . ?
H37B C37 H37C 109.5 . . ?
C5 C50 N51 114.48(19) . . ?
C5 C50 H50A 108.6 . . ?
N51 C50 H50A 108.6 . . ?
C5 C50 H50B 108.6 . . ?
N51 C50 H50B 108.6 . . ?
H50A C50 H50B 107.6 . . ?
C57 N51 C56 108.10(18) . . ?
C57 N51 C50 110.16(19) . . ?
C56 N51 C50 113.27(19) . . ?
C57 N51 C52 107.73(19) . . ?
C56 N51 C52 109.23(19) . . ?
C50 N51 C52 108.21(19) . . ?
C53 C52 N51 113.0(2) . . ?
C53 C52 H52A 109.0 . . ?
N51 C52 H52A 109.0 . . ?
C53 C52 H52B 109.0 . . ?
N51 C52 H52B 109.0 . . ?
H52A C52 H52B 107.8 . . ?
C52 C53 C54 111.1(2) . . ?
C52 C53 H53A 109.4 . . ?
C54 C53 H53A 109.4 . . ?
C52 C53 H53B 109.4 . . ?
C54 C53 H53B 109.4 . . ?
H53A C53 H53B 108.0 . . ?
C53 C54 C55 110.0(2) . . ?
C53 C54 H54A 109.7 . . ?
C55 C54 H54A 109.7 . . ?
C53 C54 H54B 109.7 . . ?
C55 C54 H54B 109.7 . . ?
H54A C54 H54B 108.2 . . ?
C56 C55 C54 110.9(2) . . ?
C56 C55 H55A 109.5 . . ?
C54 C55 H55A 109.5 . . ?
C56 C55 H55B 109.5 . . ?
C54 C55 H55B 109.5 . . ?
H55A C55 H55B 108.1 . . ?
N51 C56 C55 113.75(19) . . ?
N51 C56 H56A 108.8 . . ?
C55 C56 H56A 108.8 . . ?
N51 C56 H56B 108.8 . . ?
C55 C56 H56B 108.8 . . ?
H56A C56 H56B 107.7 . . ?
N51 C57 H57A 109.5 . . ?
N51 C57 H57B 109.5 . . ?
H57A C57 H57B 109.5 . . ?
N51 C57 H57C 109.5 . . ?
H57A C57 H57C 109.5 . . ?
H57B C57 H57C 109.5 . . ?
H01A O01W H01B 108.4 . . ?
H02A O02W H02B 108.4 . . ?
H03A O03W H03B 108.4 . . ?
H04A O04W H04B 108.4 . . ?

loop_
_geom_bond_atom_site_label_1
_geom_bond_atom_site_label_2
_geom_bond_distance
_geom_bond_site_symmetry_2
_geom_bond_publ_flag
C1 C6 1.391(3) . ?
C1 C2 1.391(3) . ?
C1 C10 1.514(3) . ?
C2 C3 1.394(3) . ?
C2 H2 0.9500 . ?
C3 C4 1.398(3) . ?
C3 C30 1.504(3) . ?
C4 C5 1.388(3) . ?
C4 H4 0.9500 . ?
C5 C6 1.400(3) . ?
C5 C50 1.509(3) . ?
C6 H6 0.9500 . ?
C10 N11 1.522(3) . ?
C10 H10A 0.9900 . ?
C10 H10B 0.9900 . ?
N11 C17 1.505(3) . ?
N11 C16 1.513(3) . ?
N11 C12 1.523(3) . ?
C12 C13 1.514(4) . ?
C12 H12A 0.9900 . ?
C12 H12B 0.9900 . ?
C13 C14 1.523(4) . ?
C13 H13A 0.9900 . ?
C13 H13B 0.9900 . ?
C14 C15 1.524(4) . ?
C14 H14A 0.9900 . ?
C14 H14B 0.9900 . ?
C15 C16 1.529(3) . ?
C15 H15A 0.9900 . ?
C15 H15B 0.9900 . ?
C16 H16A 0.9900 . ?
C16 H16B 0.9900 . ?
C17 H17A 0.9800 . ?
C17 H17B 0.9800 . ?
C17 H17C 0.9800 . ?
C30 N31 1.526(3) . ?
C30 H30A 0.9900 . ?
C30 H30B 0.9900 . ?
N31 C37 1.496(3) . ?
N31 C36 1.516(3) . ?
N31 C32 1.518(3) . ?
C32 C33 1.517(4) . ?
C32 H32A 0.9900 . ?
C32 H32B 0.9900 . ?
C33 C34 1.522(4) . ?
C33 H33A 0.9900 . ?
C33 H33B 0.9900 . ?
C34 C35 1.526(4) . ?
C34 H34A 0.9900 . ?
C34 H34B 0.9900 . ?
C35 C36 1.520(4) . ?
C35 H35A 0.9900 . ?
C35 H35B 0.9900 . ?
C36 H36A 0.9900 . ?
C36 H36B 0.9900 . ?
C37 H37A 0.9800 . ?
C37 H37B 0.9800 . ?
C37 H37C 0.9800 . ?
C50 N51 1.521(3) . ?
C50 H50A 0.9900 . ?
C50 H50B 0.9900 . ?
N51 C57 1.499(3) . ?
N51 C56 1.512(3) . ?
N51 C52 1.525(3) . ?
C52 C53 1.507(4) . ?
C52 H52A 0.9900 . ?
C52 H52B 0.9900 . ?
C53 C54 1.529(4) . ?
C53 H53A 0.9900 . ?
C53 H53B 0.9900 . ?
C54 C55 1.531(4) . ?
C54 H54A 0.9900 . ?
C54 H54B 0.9900 . ?
C55 C56 1.512(4) . ?
C55 H55A 0.9900 . ?
C55 H55B 0.9900 . ?
C56 H56A 0.9900 . ?
C56 H56B 0.9900 . ?
C57 H57A 0.9800 . ?
C57 H57B 0.9800 . ?
C57 H57C 0.9800 . ?
O01W H01A 0.8500 . ?
O01W H01B 0.8500 . ?
O02W H02A 0.8501 . ?
O02W H02B 0.8500 . ?
O03W H03A 0.8500 . ?
O03W H03B 0.8500 . ?
O04W H04A 0.8501 . ?
O04W H04B 0.8500 . ?

loop_
_geom_hbond_atom_site_label_D
_geom_hbond_atom_site_label_H
_geom_hbond_atom_site_label_A
_geom_hbond_distance_DH
_geom_hbond_distance_HA
_geom_hbond_distance_DA
_geom_hbond_angle_DHA
_geom_hbond_site_symmetry_A
_geom_hbond_publ_flag
O01W H01A Br1 0.85 2.45 3.302(2) 179.0 . yes
O01W H01B Br3 0.85 2.55 3.354(2) 157.1 1_565 yes
O02W H02A O01W 0.85 1.94 2.774(3) 168.7 . yes
O02W H02B Br2 0.85 2.52 3.352(2) 167.1 . yes
O03W H03A Br2 0.85 2.47 3.283(2) 160.2 . yes
O03W H03B Br3 0.85 2.42 3.241(2) 161.2 . yes
O04W H04A O02W 0.85 1.87 2.720(3) 175.8 . yes
O04W H04B Br1 0.85 2.47 3.316(2) 174.1 4_565 yes

loop_
_geom_torsion_atom_site_label_1
_geom_torsion_atom_site_label_2
_geom_torsion_atom_site_label_3
_geom_torsion_atom_site_label_4
_geom_torsion
_geom_torsion_site_symmetry_1
_geom_torsion_site_symmetry_2
_geom_torsion_site_symmetry_3
_geom_torsion_site_symmetry_4
_geom_torsion_publ_flag
C6 C1 C2 C3 1.1(3) . . . . ?
C10 C1 C2 C3 177.9(2) . . . . ?
C1 C2 C3 C4 0.2(3) . . . . ?
C1 C2 C3 C30 -176.5(2) . . . . ?
C2 C3 C4 C5 0.1(3) . . . . ?
C30 C3 C4 C5 176.8(2) . . . . ?
C3 C4 C5 C6 -1.6(3) . . . . ?
C3 C4 C5 C50 -178.0(2) . . . . ?
C2 C1 C6 C5 -2.7(3) . . . . ?
C10 C1 C6 C5 -179.5(2) . . . . ?
C4 C5 C6 C1 2.9(3) . . . . ?
C50 C5 C6 C1 179.2(2) . . . . ?
C6 C1 C10 N11 -89.0(3) . . . . ?
C2 C1 C10 N11 94.1(3) . . . . ?
C1 C10 N11 C17 -62.7(3) . . . . ?
C1 C10 N11 C16 59.3(3) . . . . ?
C1 C10 N11 C12 178.3(2) . . . . ?
C17 N11 C12 C13 69.8(3) . . . . ?
C16 N11 C12 C13 -53.4(3) . . . . ?
C10 N11 C12 C13 -172.1(2) . . . . ?
N11 C12 C13 C14 56.5(3) . . . . ?
C12 C13 C14 C15 -57.4(3) . . . . ?
C13 C14 C15 C16 57.1(3) . . . . ?
C17 N11 C16 C15 -69.8(3) . . . . ?
C10 N11 C16 C15 169.19(19) . . . . ?
C12 N11 C16 C15 53.2(3) . . . . ?
C14 C15 C16 N11 -56.4(3) . . . . ?
C2 C3 C30 N31 -95.3(3) . . . . ?
C4 C3 C30 N31 88.0(3) . . . . ?
C3 C30 N31 C37 61.2(3) . . . . ?
C3 C30 N31 C36 -59.1(3) . . . . ?
C3 C30 N31 C32 179.1(2) . . . . ?
C37 N31 C32 C33 -171.7(2) . . . . ?
C36 N31 C32 C33 -54.9(3) . . . . ?
C30 N31 C32 C33 69.5(3) . . . . ?
N31 C32 C33 C34 56.2(3) . . . . ?
C32 C33 C34 C35 -55.6(3) . . . . ?
C33 C34 C35 C36 55.5(3) . . . . ?
C37 N31 C36 C35 172.7(2) . . . . ?
C32 N31 C36 C35 55.4(3) . . . . ?
C30 N31 C36 C35 -65.8(3) . . . . ?
C34 C35 C36 N31 -56.6(3) . . . . ?
C4 C5 C50 N51 -96.4(3) . . . . ?
C6 C5 C50 N51 87.4(3) . . . . ?
C5 C50 N51 C57 -59.0(3) . . . . ?
C5 C50 N51 C56 62.2(3) . . . . ?
C5 C50 N51 C52 -176.5(2) . . . . ?
C57 N51 C52 C53 171.2(2) . . . . ?
C56 N51 C52 C53 54.0(3) . . . . ?
C50 N51 C52 C53 -69.7(3) . . . . ?
N51 C52 C53 C54 -56.5(3) . . . . ?
C52 C53 C54 C55 55.8(3) . . . . ?
C53 C54 C55 C56 -55.0(3) . . . . ?
C57 N51 C56 C55 -170.7(2) . . . . ?
C50 N51 C56 C55 66.9(3) . . . . ?
C52 N51 C56 C55 -53.8(3) . . . . ?
C54 C55 C56 N51 55.7(3) . . . . ?
